data_7233134
loop_
_publ_author_name
'Brock, A. J.'
'McMurtrie, John C.'
'Clegg, J. K.'

_publ_section_title
;
 Self-assembly of bis-\b-diketone-based [M2L2] dinuclear platforms into
 2-dimensional coordination polymers
;
_journal_issue 32
_journal_name_full CrystEngComm
_journal_page_first 4786
_journal_paper_doi 10.1039/C9CE00896A
_journal_volume 21
_journal_year 2019
_chemical_formula_moiety 'C38 H46 N2 O8 Pd2'
_chemical_formula_sum 'C38 H46 N2 O8 Pd2'
_chemical_formula_weight 871.57
_space_group_crystal_system triclinic
_space_group_IT_number 2
_space_group_name_Hall '-P 1'
_space_group_name_H-M_alt 'P -1'
_symmetry_space_group_name_Hall '-P 1'
_symmetry_space_group_name_H-M 'P -1'
_atom_sites_solution_hydrogens geom
_audit_creation_date 2019-05-09
_audit_creation_method
;
Olex2 1.2
(compiled May 18 2018 14:05:52 for OlexSys, GUI svn.r5506)
;
_audit_update_record
;
2019-05-09 deposited with the CCDC.    2019-07-12 downloaded from the CCDC.
;
_cell_angle_alpha 75.20(3)
_cell_angle_beta 88.40(3)
_cell_angle_gamma 74.52(3)
_cell_formula_units_Z 1
_cell_length_a 5.7610(12)
_cell_length_b 9.921(2)
_cell_length_c 16.902(3)
_cell_measurement_reflns_used 3298
_cell_measurement_temperature 100
_cell_measurement_theta_max 26.373
_cell_measurement_theta_min 2.205
_cell_volume 899.3(4)
_computing_cell_refinement 'XDS (Kabsch, 1993)'
_computing_data_collection 'BluIce (McPhillips, 2002)'
_computing_data_reduction 'XDS (Kabsch, 1993)'
_computing_molecular_graphics 'Olex2 (Dolomanov et al., 2009)'
_computing_publication_material 'Olex2 (Dolomanov et al., 2009)'
_computing_structure_refinement 'ShelXL (Sheldrick, 2015)'
_computing_structure_solution 'ShelXT (Sheldrick, 2015)'
_diffrn_ambient_temperature 100(2)
_diffrn_measured_fraction_theta_full 0.898
_diffrn_measured_fraction_theta_max 0.895
_diffrn_measurement_device_type 'ADSC Quantum 210r'
_diffrn_measurement_method 'Phi Scan'
_diffrn_radiation_type MoK\a
_diffrn_radiation_wavelength 0.7108
_diffrn_reflns_av_unetI/netI 0.0316
_diffrn_reflns_Laue_measured_fraction_full 0.898
_diffrn_reflns_Laue_measured_fraction_max 0.895
_diffrn_reflns_limit_h_max 7
_diffrn_reflns_limit_h_min -7
_diffrn_reflns_limit_k_max 12
_diffrn_reflns_limit_k_min -11
_diffrn_reflns_limit_l_max 21
_diffrn_reflns_limit_l_min -10
_diffrn_reflns_number 3298
_diffrn_reflns_point_group_measured_fraction_full 0.898
_diffrn_reflns_point_group_measured_fraction_max 0.895
_diffrn_reflns_theta_full 26.000
_diffrn_reflns_theta_max 26.373
_diffrn_reflns_theta_min 2.205
_exptl_absorpt_coefficient_mu 1.055
_exptl_absorpt_correction_type none
_exptl_crystal_colour yellow
_exptl_crystal_colour_primary yellow
_exptl_crystal_density_diffrn 1.609
_exptl_crystal_density_method 'not measured'
_exptl_crystal_description plate
_exptl_crystal_F_000 444
_exptl_crystal_size_max 0.2
_exptl_crystal_size_mid 0.2
_exptl_crystal_size_min 0.05
_refine_diff_density_max 3.895
_refine_diff_density_min -3.610
_refine_diff_density_rms 0.415
_refine_ls_extinction_coef 0.084(18)
_refine_ls_extinction_expression Fc^*^=kFc[1+0.001xFc^2^\l^3^/sin(2\q)]^-1/4^
_refine_ls_extinction_method 'SHELXL-2018/3 (Sheldrick 2018)'
_refine_ls_goodness_of_fit_ref 1.224
_refine_ls_hydrogen_treatment constr
_refine_ls_matrix_type full
_refine_ls_number_parameters 253
_refine_ls_number_reflns 3298
_refine_ls_number_restraints 209
_refine_ls_restrained_S_all 1.185
_refine_ls_R_factor_all 0.1365
_refine_ls_R_factor_gt 0.1360
_refine_ls_shift/su_max 0.000
_refine_ls_shift/su_mean 0.000
_refine_ls_structure_factor_coef Fsqd
_refine_ls_weighting_details 'w=1/[\s^2^(Fo^2^)+(0.0159P)^2^+62.3045P] where P=(Fo^2^+2Fc^2^)/3'
_refine_ls_weighting_scheme calc
_refine_ls_wR_factor_gt 0.3838
_refine_ls_wR_factor_ref 0.3839
_reflns_Friedel_coverage 0.000
_reflns_number_gt 3253
_reflns_number_total 3298
_reflns_threshold_expression 'I > 2\s(I)'
_cod_data_source_file c9ce00896a2.cif
_cod_data_source_block p1_a
_cod_depositor_comments 'Adding full bibliography for 7233133--7233136.cif.'
_cod_original_cell_volume 899.2(4)
_cod_database_code 7233134
_shelx_shelxl_version_number 2018/3
_shelx_space_group_comment
;
The symmetry employed for this shelxl refinement is uniquely defined
by the following loop, which should always be used as a source of
symmetry information in preference to the above space-group names.
They are only intended as comments.
;
_olex2_refinement_description
;
1. Twinned data refinement
 Scales: 0.603(8)
 0.397(8)
2. Fixed Uiso
 At 1.2 times of:
  All C(H) groups
 At 1.5 times of:
  All C(H,H,H) groups
3. Rigid body (RIGU) restrains
 All non-hydrogen atoms
 with sigma for 1-2 distances of 0.004 and sigma for 1-3 distances of 0.004
4. Others
 Sof(C10A)=Sof(H10D)=Sof(H10E)=Sof(H10F)=Sof(C15A)=Sof(H15D)=Sof(H15E)=
 Sof(H15F)=Sof(C12A)=Sof(H12D)=Sof(H12E)=Sof(H12F)=1-FVAR(1)
 Sof(C10)=Sof(H10A)=Sof(H10B)=Sof(H10C)=Sof(C12)=Sof(H12A)=Sof(H12B)=Sof(H12C)=
 Sof(C15)=Sof(H15A)=Sof(H15B)=Sof(H15C)=FVAR(1)
5.a Aromatic/amide H refined with riding coordinates:
 C14(H14), C6(H6), C9(H9), C9AA(H9AA), C3AA(H3AA)
5.b Fitted hexagon refined as free rotating group:
 C9(C2AA,C9AA,N1,C3AA,C8)
5.c Idealised Me refined as rotating group:
 C0CA(H0CA,H0CB,H0CC), C1AA(H1AA,H1AB,H1AC), C0AA(H0AA,H0AB,H0AC), C10(H10A,
 H10B,H10C), C12(H12A,H12B,H12C), C15(H15A,H15B,H15C), C10A(H10D,H10E,H10F),
 C15A(H15D,H15E,H15F), C12A(H12D,H12E,H12F)
;
_olex2_submission_special_instructions 'No special instructions were received'

loop_
_space_group_symop_operation_xyz
'x, y, z'
'-x, -y, -z'

loop_
_atom_site_label
_atom_site_type_symbol
_atom_site_fract_x
_atom_site_fract_y
_atom_site_fract_z
_atom_site_U_iso_or_equiv
_atom_site_adp_type
_atom_site_occupancy
_atom_site_site_symmetry_order
_atom_site_calc_flag
_atom_site_refinement_flags_posn
_atom_site_refinement_flags_adp
_atom_site_refinement_flags_occupancy
_atom_site_disorder_assembly
_atom_site_disorder_group
Pd1 Pd 0.8473(3) 1.26954(18) 0.29308(9) 0.0214(7) Uani 1 1 d . U . A 1
O1 O 1.066(3) 0.5495(16) 0.7645(8) 0.025(3) Uani 1 1 d . U . A 1
O4 O 0.652(3) 1.2870(18) 0.1943(8) 0.029(4) Uani 1 1 d . U . A 1
O2 O 0.943(3) 0.7655(16) 0.6082(9) 0.029(4) Uani 1 1 d . U . A 1
O3 O 0.752(3) 1.0982(17) 0.3568(9) 0.029(3) Uani 1 1 d . U . A 1
C0BA C 0.592(4) 1.047(2) 0.3325(11) 0.020(4) Uani 1 1 d . U . A 1
C4AA C 0.528(4) 1.201(2) 0.1883(12) 0.021(4) Uani 1 1 d . U . A 1
C14 C 0.495(5) 1.087(2) 0.2534(12) 0.029(5) Uani 1 1 d . U . A 1
H14 H 0.397475 1.033016 0.241741 0.035 Uiso 1 1 calc R . . A 1
C5 C 0.939(4) 0.491(2) 0.7290(12) 0.022(4) Uani 1 1 d . U . A 1
C6 C 0.813(4) 0.550(3) 0.6534(13) 0.029(5) Uani 1 1 d . U . A 1
H6 H 0.723383 0.496003 0.636588 0.034 Uiso 1 1 calc R . . A 1
C1BA C 0.814(4) 0.687(2) 0.5999(12) 0.025(4) Uani 1 1 d . U . A 1
C9 C 0.698(2) 0.8596(15) 0.4653(8) 0.025(4) Uani 1 1 d . U . A 1
H9 H 0.824477 0.897215 0.473140 0.030 Uiso 1 1 calc R . . A 1
C2AA C 0.545(3) 0.9229(13) 0.3960(7) 0.022(4) Uani 1 1 d G U . A 1
C9AA C 0.355(2) 0.8667(15) 0.3844(7) 0.030(5) Uani 1 1 d G U . A 1
H9AA H 0.253013 0.909063 0.337974 0.036 Uiso 1 1 calc R . . A 1
N1 N 0.319(2) 0.7470(15) 0.4420(8) 0.036(5) Uani 1 1 d G U . A 1
C3AA C 0.473(3) 0.6836(14) 0.5114(7) 0.032(5) Uani 1 1 d G U . A 1
H3AA H 0.448409 0.603563 0.549970 0.039 Uiso 1 1 calc R . . A 1
C8 C 0.662(2) 0.7399(15) 0.5230(7) 0.024(4) Uani 1 1 d G U . A 1
C4 C 0.916(4) 0.344(2) 0.7804(12) 0.026(4) Uani 1 1 d . U . A 1
C0CA C 0.659(4) 0.336(3) 0.7870(14) 0.030(5) Uani 1 1 d . U . A 1
H0CA H 0.562949 0.416664 0.805405 0.045 Uiso 1 1 calc GR . . A 1
H0CB H 0.652259 0.247391 0.825410 0.045 Uiso 1 1 calc GR . . A 1
H0CC H 0.596331 0.338956 0.734289 0.045 Uiso 1 1 calc GR . . A 1
C1AA C 1.052(4) 0.234(2) 0.7339(14) 0.028(4) Uani 1 1 d . U . A 1
H1AA H 1.000210 0.268184 0.677109 0.041 Uiso 1 1 calc GR . . A 1
H1AB H 1.017784 0.142504 0.756693 0.041 Uiso 1 1 calc GR . . A 1
H1AC H 1.221910 0.222415 0.739112 0.041 Uiso 1 1 calc GR . . A 1
C0AA C 1.038(4) 0.303(2) 0.8665(13) 0.027(4) Uani 1 1 d . U . A 1
H0AA H 1.209407 0.286281 0.861827 0.041 Uiso 1 1 calc GR . . A 1
H0AB H 1.002927 0.216950 0.899029 0.041 Uiso 1 1 calc GR . . A 1
H0AC H 0.978414 0.380742 0.892320 0.041 Uiso 1 1 calc GR . . A 1
C16 C 0.428(5) 1.224(3) 0.0987(13) 0.036(5) Uani 1 1 d . U . . .
C10 C 0.471(14) 1.365(7) 0.046(4) 0.037(12) Uani 0.38(3) 1 d . U P A 1
H10A H 0.406554 1.441963 0.072279 0.056 Uiso 0.38(3) 1 calc GR . P A 1
H10B H 0.391671 1.389097 -0.006802 0.056 Uiso 0.38(3) 1 calc GR . P A 1
H10C H 0.640622 1.353557 0.039992 0.056 Uiso 0.38(3) 1 calc GR . P A 1
C12 C 0.567(13) 1.104(7) 0.072(4) 0.034(11) Uani 0.38(3) 1 d . U P A 1
H12A H 0.714395 1.123045 0.050401 0.051 Uiso 0.38(3) 1 calc GR . P A 1
H12B H 0.476628 1.088836 0.029197 0.051 Uiso 0.38(3) 1 calc GR . P A 1
H12C H 0.602402 1.019132 0.116639 0.051 Uiso 0.38(3) 1 calc GR . P A 1
C15 C 0.173(13) 1.243(8) 0.100(4) 0.042(12) Uani 0.38(3) 1 d . U P A 1
H15A H 0.140325 1.153835 0.129579 0.062 Uiso 0.38(3) 1 calc GR . P A 1
H15B H 0.107546 1.268618 0.044664 0.062 Uiso 0.38(3) 1 calc GR . P A 1
H15C H 0.099369 1.318036 0.125934 0.062 Uiso 0.38(3) 1 calc GR . P A 1
C10A C 0.261(7) 1.368(4) 0.073(2) 0.034(8) Uani 0.62(3) 1 d . U P A 2
H10D H 0.100114 1.362341 0.085651 0.050 Uiso 0.62(3) 1 calc GR . P A 2
H10E H 0.268341 1.405610 0.014654 0.050 Uiso 0.62(3) 1 calc GR . P A 2
H10F H 0.304494 1.431479 0.100644 0.050 Uiso 0.62(3) 1 calc GR . P A 2
C15A C 0.289(7) 1.111(4) 0.094(2) 0.032(8) Uani 0.62(3) 1 d . U P A 2
H15D H 0.395025 1.015401 0.111110 0.048 Uiso 0.62(3) 1 calc GR . P A 2
H15E H 0.229455 1.128899 0.038872 0.048 Uiso 0.62(3) 1 calc GR . P A 2
H15F H 0.155386 1.119973 0.129635 0.048 Uiso 0.62(3) 1 calc GR . P A 2
C12A C 0.636(7) 1.195(4) 0.047(2) 0.031(7) Uani 0.62(3) 1 d . U P A 2
H12D H 0.728833 1.263342 0.045449 0.046 Uiso 0.62(3) 1 calc GR . P A 2
H12E H 0.579643 1.205610 -0.008117 0.046 Uiso 0.62(3) 1 calc GR . P A 2
H12F H 0.735897 1.098843 0.068308 0.046 Uiso 0.62(3) 1 calc GR . P A 2

loop_
_atom_site_aniso_label
_atom_site_aniso_U_11
_atom_site_aniso_U_22
_atom_site_aniso_U_33
_atom_site_aniso_U_23
_atom_site_aniso_U_13
_atom_site_aniso_U_12
Pd1 0.0270(10) 0.0201(10) 0.0185(9) -0.0011(6) -0.0039(6) -0.0120(7)
O1 0.029(8) 0.022(7) 0.021(7) -0.003(5) 0.001(5) -0.005(7)
O4 0.042(9) 0.031(8) 0.017(6) -0.002(5) -0.005(6) -0.016(8)
O2 0.046(10) 0.022(7) 0.020(7) 0.000(5) -0.012(6) -0.012(7)
O3 0.040(9) 0.027(8) 0.024(7) -0.007(5) -0.007(6) -0.013(7)
C0BA 0.032(10) 0.015(8) 0.014(6) -0.007(5) 0.000(6) -0.005(8)
C4AA 0.025(10) 0.016(8) 0.020(6) -0.002(5) -0.006(6) -0.002(8)
C14 0.043(13) 0.028(10) 0.017(6) 0.000(6) -0.007(6) -0.017(10)
C5 0.017(9) 0.015(7) 0.028(7) -0.004(5) 0.001(6) 0.005(7)
C6 0.033(12) 0.025(9) 0.027(7) -0.001(6) -0.004(7) -0.011(9)
C1BA 0.037(11) 0.022(8) 0.018(7) -0.006(5) -0.004(6) -0.009(8)
C9 0.032(11) 0.022(9) 0.021(7) -0.004(6) -0.002(6) -0.009(8)
C2AA 0.030(9) 0.018(8) 0.019(7) -0.006(5) 0.001(6) -0.006(7)
C9AA 0.038(11) 0.031(10) 0.023(9) -0.004(7) -0.005(7) -0.016(9)
N1 0.040(11) 0.040(10) 0.030(8) 0.003(7) -0.012(7) -0.025(9)
C3AA 0.040(11) 0.038(12) 0.024(9) -0.003(7) -0.007(7) -0.022(10)
C8 0.030(10) 0.029(9) 0.017(7) -0.006(6) 0.000(6) -0.014(8)
C4 0.027(9) 0.022(8) 0.025(7) -0.001(6) -0.003(6) -0.005(7)
C0CA 0.026(9) 0.026(11) 0.032(11) 0.002(8) -0.003(7) -0.005(9)
C1AA 0.024(10) 0.021(9) 0.043(10) -0.013(8) -0.005(8) -0.009(9)
C0AA 0.032(11) 0.021(10) 0.026(8) -0.001(7) -0.004(7) -0.006(10)
C16 0.047(11) 0.032(10) 0.018(7) 0.005(6) -0.017(7) -0.001(9)
C10 0.05(3) 0.035(15) 0.021(17) 0.002(14) -0.022(19) -0.01(2)
C12 0.04(2) 0.039(16) 0.03(2) -0.013(18) -0.008(18) -0.022(17)
C15 0.046(13) 0.04(3) 0.03(3) 0.01(2) -0.020(12) -0.005(14)
C10A 0.038(18) 0.033(11) 0.021(16) 0.004(11) -0.015(12) -0.003(11)
C15A 0.039(19) 0.036(15) 0.014(15) 0.000(13) 0.001(12) -0.006(15)
C12A 0.041(15) 0.023(17) 0.026(14) 0.001(12) -0.014(10) -0.009(12)

loop_
_atom_type_symbol
_atom_type_description
_atom_type_scat_dispersion_real
_atom_type_scat_dispersion_imag
_atom_type_scat_source
C C 0.0033 0.0016 'International Tables Vol C Tables 4.2.6.8 and 6.1.1.4'
H H 0.0000 0.0000 'International Tables Vol C Tables 4.2.6.8 and 6.1.1.4'
N N 0.0061 0.0033 'International Tables Vol C Tables 4.2.6.8 and 6.1.1.4'
O O 0.0106 0.0060 'International Tables Vol C Tables 4.2.6.8 and 6.1.1.4'
Pd Pd -0.9988 1.0072 'International Tables Vol C Tables 4.2.6.8 and 6.1.1.4'

loop_
_geom_angle_atom_site_label_1
_geom_angle_atom_site_label_2
_geom_angle_atom_site_label_3
_geom_angle
_geom_angle_site_symmetry_1
_geom_angle_site_symmetry_3
O1 Pd1 Pd1 135.9(4) 2_776 2_776
O4 Pd1 Pd1 135.0(4) . 2_776
O4 Pd1 O1 89.2(6) . 2_776
O4 Pd1 O2 175.0(7) . 2_776
O2 Pd1 Pd1 41.9(4) 2_776 2_776
O2 Pd1 O1 94.0(6) 2_776 2_776
O3 Pd1 Pd1 42.0(4) . 2_776
O3 Pd1 O1 175.5(7) . 2_776
O3 Pd1 O4 93.2(6) . .
O3 Pd1 O2 83.9(6) . 2_776
C5 O1 Pd1 122.1(13) . 2_776
C4AA O4 Pd1 124.8(13) . .
C1BA O2 Pd1 124.4(13) . 2_776
C0BA O3 Pd1 124.5(13) . .
O3 C0BA C14 124.8(19) . .
O3 C0BA C2AA 112.6(15) . .
C14 C0BA C2AA 122.1(17) . .
O4 C4AA C14 124.4(18) . .
O4 C4AA C16 113.7(18) . .
C14 C4AA C16 121.7(19) . .
C0BA C14 C4AA 127(2) . .
C0BA C14 H14 116.4 . .
C4AA C14 H14 116.4 . .
O1 C5 C6 128(2) . .
O1 C5 C4 114.0(17) . .
C6 C5 C4 118.3(19) . .
C5 C6 H6 117.9 . .
C5 C6 C1BA 124(2) . .
C1BA C6 H6 117.9 . .
O2 C1BA C6 126.5(19) . .
O2 C1BA C8 114.7(16) . .
C6 C1BA C8 118.7(17) . .
C2AA C9 H9 120.0 . .
C2AA C9 C8 120.0 . .
C8 C9 H9 120.0 . .
C9 C2AA C0BA 119.6(11) . .
C9 C2AA C9AA 120.0 . .
C9AA C2AA C0BA 120.4(11) . .
C2AA C9AA H9AA 120.0 . .
N1 C9AA C2AA 120.0 . .
N1 C9AA H9AA 120.0 . .
C9AA N1 C3AA 120.0 . .
N1 C3AA H3AA 120.0 . .
C8 C3AA N1 120.0 . .
C8 C3AA H3AA 120.0 . .
C9 C8 C1BA 117.5(11) . .
C3AA C8 C1BA 122.2(11) . .
C3AA C8 C9 120.0 . .
C5 C4 C1AA 105.1(17) . .
C5 C4 C0AA 112.1(18) . .
C0CA C4 C5 112.9(19) . .
C0CA C4 C1AA 108.1(19) . .
C0CA C4 C0AA 110.3(18) . .
C1AA C4 C0AA 108.2(18) . .
C4 C0CA H0CA 109.5 . .
C4 C0CA H0CB 109.5 . .
C4 C0CA H0CC 109.5 . .
H0CA C0CA H0CB 109.5 . .
H0CA C0CA H0CC 109.5 . .
H0CB C0CA H0CC 109.5 . .
C4 C1AA H1AA 109.5 . .
C4 C1AA H1AB 109.5 . .
C4 C1AA H1AC 109.5 . .
H1AA C1AA H1AB 109.5 . .
H1AA C1AA H1AC 109.5 . .
H1AB C1AA H1AC 109.5 . .
C4 C0AA H0AA 109.5 . .
C4 C0AA H0AB 109.5 . .
C4 C0AA H0AC 109.5 . .
H0AA C0AA H0AB 109.5 . .
H0AA C0AA H0AC 109.5 . .
H0AB C0AA H0AC 109.5 . .
C10 C16 C4AA 108(3) . .
C12 C16 C4AA 106(3) . .
C12 C16 C10 111(4) . .
C12 C16 C15 116(4) . .
C15 C16 C4AA 109(3) . .
C15 C16 C10 107(4) . .
C10A C16 C15A 108(3) . .
C10A C16 C12A 115(3) . .
C12A C16 C15A 105(3) . .
C16 C10 H10A 109.5 . .
C16 C10 H10B 109.5 . .
C16 C10 H10C 109.5 . .
H10A C10 H10B 109.5 . .
H10A C10 H10C 109.5 . .
H10B C10 H10C 109.5 . .
C16 C12 H12A 109.5 . .
C16 C12 H12B 109.5 . .
C16 C12 H12C 109.5 . .
H12A C12 H12B 109.5 . .
H12A C12 H12C 109.5 . .
H12B C12 H12C 109.5 . .
C16 C15 H15A 109.5 . .
C16 C15 H15B 109.5 . .
C16 C15 H15C 109.5 . .
H15A C15 H15B 109.5 . .
H15A C15 H15C 109.5 . .
H15B C15 H15C 109.5 . .
C16 C10A H10D 109.5 . .
C16 C10A H10E 109.5 . .
C16 C10A H10F 109.5 . .
H10D C10A H10E 109.5 . .
H10D C10A H10F 109.5 . .
H10E C10A H10F 109.5 . .
C16 C15A H15D 109.5 . .
C16 C15A H15E 109.5 . .
C16 C15A H15F 109.5 . .
H15D C15A H15E 109.5 . .
H15D C15A H15F 109.5 . .
H15E C15A H15F 109.5 . .
C16 C12A H12D 109.5 . .
C16 C12A H12E 109.5 . .
C16 C12A H12F 109.5 . .
H12D C12A H12E 109.5 . .
H12D C12A H12F 109.5 . .
H12E C12A H12F 109.5 . .

loop_
_geom_bond_atom_site_label_1
_geom_bond_atom_site_label_2
_geom_bond_distance
_geom_bond_site_symmetry_2
Pd1 Pd1 7.561(4) 2_776
Pd1 O1 1.994(15) 2_776
Pd1 O4 1.986(14) .
Pd1 O2 1.988(14) 2_776
Pd1 O3 1.971(15) .
O1 C5 1.29(3) .
O4 C4AA 1.27(3) .
O2 C1BA 1.25(3) .
O3 C0BA 1.28(2) .
C0BA C14 1.38(3) .
C0BA C2AA 1.49(2) .
C4AA C14 1.41(3) .
C4AA C16 1.57(3) .
C14 H14 0.9300 .
C5 C6 1.39(3) .
C5 C4 1.53(3) .
C6 H6 0.9300 .
C6 C1BA 1.43(3) .
C1BA C8 1.48(2) .
C9 H9 0.9300 .
C9 C2AA 1.3900 .
C9 C8 1.3900 .
C2AA C9AA 1.3900 .
C9AA H9AA 0.9300 .
C9AA N1 1.3900 .
N1 C3AA 1.3900 .
C3AA H3AA 0.9300 .
C3AA C8 1.3900 .
C4 C0CA 1.50(3) .
C4 C1AA 1.54(3) .
C4 C0AA 1.54(3) .
C0CA H0CA 0.9600 .
C0CA H0CB 0.9600 .
C0CA H0CC 0.9600 .
C1AA H1AA 0.9600 .
C1AA H1AB 0.9600 .
C1AA H1AC 0.9600 .
C0AA H0AA 0.9600 .
C0AA H0AB 0.9600 .
C0AA H0AC 0.9600 .
C16 C10 1.53(7) .
C16 C12 1.42(7) .
C16 C15 1.43(8) .
C16 C10A 1.46(5) .
C16 C15A 1.56(5) .
C16 C12A 1.48(5) .
C10 H10A 0.9600 .
C10 H10B 0.9600 .
C10 H10C 0.9600 .
C12 H12A 0.9600 .
C12 H12B 0.9600 .
C12 H12C 0.9600 .
C15 H15A 0.9600 .
C15 H15B 0.9600 .
C15 H15C 0.9600 .
C10A H10D 0.9600 .
C10A H10E 0.9600 .
C10A H10F 0.9600 .
C15A H15D 0.9600 .
C15A H15E 0.9600 .
C15A H15F 0.9600 .
C12A H12D 0.9600 .
C12A H12E 0.9600 .
C12A H12F 0.9600 .

loop_
_geom_torsion_atom_site_label_1
_geom_torsion_atom_site_label_2
_geom_torsion_atom_site_label_3
_geom_torsion_atom_site_label_4
_geom_torsion
_geom_torsion_site_symmetry_1
Pd1 O1 C5 C6 -10(3) 2_776
Pd1 O1 C5 C4 173.7(14) 2_776
Pd1 O4 C4AA C14 6(3) .
Pd1 O4 C4AA C16 -169.8(16) .
Pd1 O2 C1BA C6 -9(3) 2_776
Pd1 O2 C1BA C8 176.4(13) 2_776
Pd1 O3 C0BA C14 12(3) .
Pd1 O3 C0BA C2AA -175.9(12) .
O1 C5 C6 C1BA 2(4) .
O1 C5 C4 C0CA 129(2) .
O1 C5 C4 C1AA -113(2) .
O1 C5 C4 C0AA 4(3) .
O4 C4AA C14 C0BA -2(4) .
O4 C4AA C16 C10 -11(4) .
O4 C4AA C16 C12 108(3) .
O4 C4AA C16 C15 -127(4) .
O2 C1BA C8 C9 7(3) .
O2 C1BA C8 C3AA -166.3(15) .
O3 C0BA C14 C4AA -8(4) .
O3 C0BA C2AA C9 -11(2) .
O3 C0BA C2AA C9AA 171.6(14) .
C0BA C2AA C9AA N1 177.1(15) .
C14 C0BA C2AA C9 160.7(19) .
C14 C0BA C2AA C9AA -16(3) .
C14 C4AA C16 C10 174(4) .
C14 C4AA C16 C12 -68(4) .
C14 C4AA C16 C15 58(4) .
C5 C6 C1BA O2 8(4) .
C5 C6 C1BA C8 -177(2) .
C6 C5 C4 C0CA -48(3) .
C6 C5 C4 C1AA 70(3) .
C6 C5 C4 C0AA -173(2) .
C6 C1BA C8 C9 -168.6(17) .
C6 C1BA C8 C3AA 18(3) .
C9 C2AA C9AA N1 0.0 .
C2AA C0BA C14 C4AA -180(2) .
C2AA C9 C8 C1BA -173.5(17) .
C2AA C9 C8 C3AA 0.0 .
C2AA C9AA N1 C3AA 0.0 .
C9AA N1 C3AA C8 0.0 .
N1 C3AA C8 C1BA 173.2(17) .
N1 C3AA C8 C9 0.0 .
C8 C9 C2AA C0BA -177.1(15) .
C8 C9 C2AA C9AA 0.0 .
C4 C5 C6 C1BA 179(2) .
C16 C4AA C14 C0BA 174(2) .

loop_
_twin_individual_id
_twin_individual_mass_fraction_refined
1 0.603(8)
2 0.397(8)
